data_2016972
loop_
_publ_author_name
'Lutz, Martin'
'Spek, Anthony L.'

_publ_section_title
;
 Directed anisotropy in
 bis(acetato-\k^2^<i>O</i>,<i>O</i>')diaquazinc(II) at 110 and 250K
;
_journal_coeditor_code GZ3157
_journal_issue 2
_journal_name_full 'Acta Crystallographica Section C'
_journal_page_first m69
_journal_page_last m74
_journal_paper_doi 10.1107/S0108270108043242
_journal_volume 65
_journal_year 2009
_chemical_formula_iupac '[Zn (C2 H3 O2)2 (H2 O)2]'
_chemical_formula_moiety 'C4 H10 O6 Zn'
_chemical_formula_sum 'C4 H10 O6 Zn'
_chemical_formula_weight 219.49
_chemical_name_systematic
;
bis(acetato-\k^2^O,O')diaquazinc(II)
;
_space_group_IT_number 15
_symmetry_cell_setting monoclinic
_symmetry_space_group_name_Hall '-C 2yc'
_symmetry_space_group_name_H-M 'C 1 2/c 1'
_atom_sites_solution_hydrogens geom
_atom_sites_solution_primary direct
_atom_sites_solution_secondary difmap
_audit_creation_method SHELXL97
_cell_angle_alpha 90.00
_cell_angle_beta 99.5900(10)
_cell_angle_gamma 90.00
_cell_formula_units_Z 4
_cell_length_a 14.2904(5)
_cell_length_b 5.34245(11)
_cell_length_c 10.9616(2)
_cell_measurement_reflns_used 3506
_cell_measurement_temperature 250(2)
_cell_measurement_theta_max 27.49
_cell_measurement_theta_min 1.88
_cell_volume 825.18(4)
_computing_cell_refinement 'PEAKREF (Schreurs, 2008)'
_computing_data_collection 'COLLECT (Nonius, 1999)'
_computing_data_reduction 'PIXEL15 (Xian <i>et al.</i>, 2006) and SADABS (Sheldrick, 2008a)'
_computing_molecular_graphics 'PLATON (Spek, 2003)'
_computing_publication_material 'manual editing of SHELXL97 (Sheldrick, 2008b) output'
_computing_structure_refinement 'SHELXL97 (Sheldrick, 2008b)'
_computing_structure_solution 'initial coordinates from Ishioka <i>et al.</i> (1997)'
_diffrn_ambient_temperature 250(2)
_diffrn_measured_fraction_theta_full 1.000
_diffrn_measured_fraction_theta_max 1.000
_diffrn_measurement_device_type 'Nonius KappaCCD area-detector'
_diffrn_measurement_method '\f and \w'
_diffrn_radiation_monochromator graphite
_diffrn_radiation_source 'rotating anode'
_diffrn_radiation_type MoK\a
_diffrn_radiation_wavelength 0.71073
_diffrn_reflns_av_R_equivalents 0.0170
_diffrn_reflns_av_sigmaI/netI 0.0095
_diffrn_reflns_limit_h_max 18
_diffrn_reflns_limit_h_min -18
_diffrn_reflns_limit_k_max 6
_diffrn_reflns_limit_k_min -6
_diffrn_reflns_limit_l_max 14
_diffrn_reflns_limit_l_min -14
_diffrn_reflns_number 6929
_diffrn_reflns_theta_full 27.49
_diffrn_reflns_theta_max 27.49
_diffrn_reflns_theta_min 2.89
_exptl_absorpt_coefficient_mu 2.960
_exptl_absorpt_correction_T_max 0.8642
_exptl_absorpt_correction_T_min 0.4049
_exptl_absorpt_correction_type numerical
_exptl_absorpt_process_details '(SADABS; Sheldrick, 2008a)'
_exptl_crystal_colour colourless
_exptl_crystal_density_diffrn 1.767
_exptl_crystal_density_method 'not measured'
_exptl_crystal_description plate
_exptl_crystal_F_000 448
_exptl_crystal_size_max 0.42
_exptl_crystal_size_mid 0.30
_exptl_crystal_size_min 0.06
_refine_diff_density_max 0.286
_refine_diff_density_min -0.295
_refine_ls_extinction_method none
_refine_ls_goodness_of_fit_ref 1.101
_refine_ls_hydrogen_treatment mixed
_refine_ls_matrix_type full
_refine_ls_number_parameters 60
_refine_ls_number_reflns 940
_refine_ls_number_restraints 0
_refine_ls_restrained_S_all 1.101
_refine_ls_R_factor_all 0.0219
_refine_ls_R_factor_gt 0.0201
_refine_ls_shift/su_max 0.005
_refine_ls_shift/su_mean 0.000
_refine_ls_structure_factor_coef Fsqd
_refine_ls_weighting_details 'calc w = 1/[\s^2^(Fo^2^)+(0.0338P)^2^+0.4592P] where P=(Fo^2^+2Fc^2^)/3'
_refine_ls_weighting_scheme calc
_refine_ls_wR_factor_gt 0.0547
_refine_ls_wR_factor_ref 0.0561
_reflns_number_gt 888
_reflns_number_total 940
_reflns_threshold_expression I>2\s(I)
_cod_data_source_file gz3157.cif
_cod_data_source_block Ib
_cod_original_cell_volume 825.17(4)
_cod_original_sg_symbol_H-M 'C 2/c'
_cod_database_code 2016972
_cod_database_fobs_code 2016972

loop_
_symmetry_equiv_pos_as_xyz
'x, y, z'
'-x, y, -z+1/2'
'x+1/2, y+1/2, z'
'-x+1/2, y+1/2, -z+1/2'
'-x, -y, -z'
'x, -y, z-1/2'
'-x+1/2, -y+1/2, -z'
'x+1/2, -y+1/2, z-1/2'

loop_
_atom_site_type_symbol
_atom_site_label
_atom_site_fract_x
_atom_site_fract_y
_atom_site_fract_z
_atom_site_U_iso_or_equiv
_atom_site_adp_type
_atom_site_calc_flag
_atom_site_refinement_flags
_atom_site_occupancy
_atom_site_disorder_assembly
_atom_site_disorder_group
Zn Zn1 0.0000 0.12885(4) 0.2500 0.03453(12) Uani d S 1 . .
O O1 -0.08474(11) -0.1154(2) 0.14588(13) 0.0419(3) Uani d . 1 . .
H H1O -0.0962(18) -0.229(5) 0.171(2) 0.055(8) Uiso d . 1 . .
H H2O -0.0805(17) -0.136(4) 0.076(2) 0.051(7) Uiso d . 1 . .
O O2 0.10495(11) 0.4302(2) 0.26044(11) 0.0459(3) Uani d . 1 . .
O O3 0.07017(10) 0.2153(3) 0.09191(11) 0.0464(3) Uani d . 1 . .
C C1 0.11407(13) 0.3949(3) 0.14928(15) 0.0353(3) Uani d . 1 . .
C C2 0.17375(15) 0.5666(4) 0.08771(18) 0.0488(4) Uani d . 1 . .
H H2A 0.1381 0.7172 0.0615 0.073 Uiso calc R 1 . .
H H2B 0.1916 0.4840 0.0162 0.073 Uiso calc R 1 . .
H H2C 0.2305 0.6105 0.1454 0.073 Uiso calc R 1 . .

loop_
_atom_site_aniso_label
_atom_site_aniso_U_11
_atom_site_aniso_U_22
_atom_site_aniso_U_33
_atom_site_aniso_U_12
_atom_site_aniso_U_13
_atom_site_aniso_U_23
Zn1 0.05210(19) 0.02247(16) 0.02942(16) 0.000 0.00798(11) 0.000
O1 0.0673(9) 0.0299(7) 0.0291(6) -0.0097(6) 0.0097(6) -0.0005(5)
O2 0.0757(9) 0.0321(6) 0.0319(6) 0.0065(6) 0.0151(6) 0.0012(5)
O3 0.0667(8) 0.0389(7) 0.0354(6) -0.0148(6) 0.0140(6) -0.0033(5)
C1 0.0444(9) 0.0301(8) 0.0316(8) 0.0057(6) 0.0068(6) 0.0032(6)
C2 0.0573(11) 0.0470(10) 0.0431(10) -0.0132(9) 0.0114(8) 0.0008(8)

loop_
_atom_type_symbol
_atom_type_description
_atom_type_scat_dispersion_real
_atom_type_scat_dispersion_imag
_atom_type_scat_source
C C 0.0033 0.0016 'International Tables Vol C Tables 4.2.6.8 and 6.1.1.4'
H H 0.0000 0.0000 'International Tables Vol C Tables 4.2.6.8 and 6.1.1.4'
O O 0.0106 0.0060 'International Tables Vol C Tables 4.2.6.8 and 6.1.1.4'
Zn Zn 0.2839 1.4301 'International Tables Vol C Tables 4.2.6.8 and 6.1.1.4'

loop_
_geom_angle_atom_site_label_1
_geom_angle_atom_site_label_2
_geom_angle_atom_site_label_3
_geom_angle_site_symmetry_1
_geom_angle_site_symmetry_3
_geom_angle
_geom_angle_publ_flag
O1 Zn1 O1 . 2 98.70(8) y
O1 Zn1 O3 . 2 105.96(6) y
O1 Zn1 O3 2 2 89.97(5) n
O1 Zn1 O3 . . 89.97(5) y
O1 Zn1 O3 2 . 105.96(6) n
O3 Zn1 O3 2 . 155.68(8) y
O1 Zn1 O2 . . 148.47(5) y
O1 Zn1 O2 2 . 96.05(6) n
O2 Zn1 O3 2 . 101.74(5) n
O2 Zn1 O3 . . 59.13(5) y
O1 Zn1 O2 . 2 96.05(6) y
O1 Zn1 O2 2 2 148.48(5) n
O2 Zn1 O3 2 2 59.13(5) n
O2 Zn1 O3 . 2 101.74(5) y
O2 Zn1 O2 2 . 85.37(7) y
O1 Zn1 C1 . 2 103.92(6) ?
O1 Zn1 C1 2 2 119.09(6) ?
O2 Zn1 C1 2 2 29.65(5) ?
O2 Zn1 C1 . 2 92.82(5) ?
O3 Zn1 C1 2 2 29.53(5) ?
O3 Zn1 C1 . 2 129.43(5) ?
O1 Zn1 C1 . . 119.08(6) ?
O1 Zn1 C1 2 . 103.92(6) ?
O2 Zn1 C1 2 . 92.82(5) ?
O2 Zn1 C1 . . 29.65(5) ?
O3 Zn1 C1 2 . 129.43(5) ?
O3 Zn1 C1 . . 29.53(5) ?
C1 Zn1 C1 2 . 112.20(7) ?
Zn1 O1 H1O . . 120(2) ?
Zn1 O1 H2O . . 120.5(17) ?
H1O O1 H2O . . 109(2) ?
C1 O2 Zn1 . . 91.13(11) y
C1 O3 Zn1 . . 91.22(10) y
O3 C1 O2 . . 118.33(16) y
O3 C1 C2 . . 121.31(16) ?
O2 C1 C2 . . 120.34(16) ?
O3 C1 Zn1 . . 59.25(9) ?
O2 C1 Zn1 . . 59.23(10) ?
C2 C1 Zn1 . . 174.93(13) ?
C1 C2 H2A . . 109.5 ?
C1 C2 H2B . . 109.5 ?
H2A C2 H2B . . 109.5 ?
C1 C2 H2C . . 109.5 ?
H2A C2 H2C . . 109.5 ?
H2B C2 H2C . . 109.5 ?

loop_
_geom_bond_atom_site_label_1
_geom_bond_atom_site_label_2
_geom_bond_site_symmetry_2
_geom_bond_distance
_geom_bond_publ_flag
Zn1 O1 . 2.0027(13) y
Zn1 O1 2 2.0027(13) ?
Zn1 O2 2 2.1904(15) ?
Zn1 O2 . 2.1904(15) y
Zn1 O3 2 2.1910(12) ?
Zn1 O3 . 2.1911(12) y
Zn1 C1 2 2.5488(17) ?
Zn1 C1 . 2.5489(17) ?
O1 H1O . 0.69(3) ?
O1 H2O . 0.78(3) ?
O2 C1 . 1.261(2) y
O3 C1 . 1.257(2) y
C1 C2 . 1.489(2) ?
C2 H2A . 0.9700 ?
C2 H2B . 0.9700 ?
C2 H2C . 0.9700 ?

loop_
_geom_hbond_atom_site_label_D
_geom_hbond_atom_site_label_H
_geom_hbond_atom_site_label_A
_geom_hbond_site_symmetry_A
_geom_hbond_distance_DH
_geom_hbond_distance_HA
_geom_hbond_distance_DA
_geom_hbond_angle_DHA
O1 H1O O2 2_545 0.69(3) 1.98(3) 2.6702(19) 169(3)
O1 H2O O3 5 0.78(3) 1.92(3) 2.7023(18) 175(2)

loop_
_geom_torsion_atom_site_label_1
_geom_torsion_atom_site_label_2
_geom_torsion_atom_site_label_3
_geom_torsion_atom_site_label_4
_geom_torsion_site_symmetry_1
_geom_torsion_site_symmetry_2
_geom_torsion_site_symmetry_3
_geom_torsion_site_symmetry_4
_geom_torsion
_geom_torsion_publ_flag
O1 Zn1 O2 C1 . . . . -9.98(17) ?
O1 Zn1 O2 C1 2 . . . 107.63(11) ?
O2 Zn1 O2 C1 2 . . . -104.00(11) ?
O3 Zn1 O2 C1 2 . . . -161.14(10) ?
O3 Zn1 O2 C1 . . . . 2.63(10) ?
C1 Zn1 O2 C1 2 . . . -132.72(10) ?
O1 Zn1 O3 C1 . . . . 170.81(11) ?
O1 Zn1 O3 C1 2 . . . -90.15(11) ?
O2 Zn1 O3 C1 2 . . . 74.64(11) ?
O2 Zn1 O3 C1 . . . . -2.64(10) ?
O3 Zn1 O3 C1 2 . . . 39.01(10) ?
C1 Zn1 O3 C1 2 . . . 62.69(15) ?
Zn1 O3 C1 O2 . . . . 4.47(17) ?
Zn1 O3 C1 C2 . . . . -174.12(16) ?
Zn1 O2 C1 O3 . . . . -4.47(17) ?
Zn1 O2 C1 C2 . . . . 174.14(15) ?
O1 Zn1 C1 O3 . . . . -10.53(13) ?
O1 Zn1 C1 O3 2 . . . 97.90(11) ?
O2 Zn1 C1 O3 2 . . . -109.05(11) ?
O2 Zn1 C1 O3 . . . . 175.42(17) ?
O3 Zn1 C1 O3 2 . . . -160.39(8) ?
C1 Zn1 C1 O3 2 . . . -132.16(12) ?
O1 Zn1 C1 O2 . . . . 174.05(10) ?
O1 Zn1 C1 O2 2 . . . -77.52(11) ?
O2 Zn1 C1 O2 2 . . . 75.53(12) ?
O3 Zn1 C1 O2 2 . . . 24.19(13) ?
O3 Zn1 C1 O2 . . . . -175.42(17) ?
C1 Zn1 C1 O2 2 . . . 52.42(9) ?
